data_4341409
loop_
_publ_author_name
'Qiu, Jie'
'Ling, Jie'
'Sieradzki, Claire'
'Nguyen, Kevin'
'Wylie, Ernest M.'
'Szymanowski, Jennifer E. S.'
'Burns, Peter C.'

_publ_section_title
;
 Expanding the Crystal Chemistry of Uranyl Peroxides: Four Hybrid
 Uranyl-Peroxide Structures Containing EDTA.
;
_journal_name_full 'Inorganic chemistry'
_journal_page_first 141028111602002
_journal_paper_doi 10.1021/ic5018906
_journal_year 2014
_chemical_formula_moiety NaK14.21(UO4)8(C10H12O10N2)2(C2O4)4(H2O)14
_chemical_formula_sum 'C28 K14.21 N4 Na O82 U8'
_chemical_formula_weight 4187.16
_chemical_name_common U8-oxalate
_chemical_name_systematic
; 
 ? 
;
_space_group_IT_number 12
_symmetry_cell_setting monoclinic
_symmetry_space_group_name_Hall '-C 2y'
_symmetry_space_group_name_H-M 'C 1 2/m 1'
_atom_sites_solution_primary direct
_atom_sites_solution_secondary difmap
_audit_creation_method SHELXL-97
_cell_angle_alpha 90.00
_cell_angle_beta 106.5248(16)
_cell_angle_gamma 90.00
_cell_formula_units_Z 2
_cell_length_a 17.426(2)
_cell_length_b 20.204(3)
_cell_length_c 14.2568(19)
_cell_measurement_reflns_used 5654
_cell_measurement_temperature 100(2)
_cell_measurement_theta_max 27.47
_cell_measurement_theta_min 1.49
_cell_volume 4812.1(11)
_computing_cell_refinement APEX2
_computing_data_collection APEX2
_computing_data_reduction APEX2
_computing_molecular_graphics CrystalMaker
_computing_publication_material 'SHELCIF-97 (Sheldrick, 2008)'
_computing_structure_refinement 'SHELXL-97 (Sheldrick, 2008)'
_computing_structure_solution 'SHELXS-97 (Sheldrick, 2008)'
_diffrn_ambient_temperature 100(2)
_diffrn_detector_area_resol_mean 0
_diffrn_measured_fraction_theta_full 0.995
_diffrn_measured_fraction_theta_max 0.995
_diffrn_measurement_device_type 'Bruker APEX2 QUAZAR'
_diffrn_measurement_method Sphere
_diffrn_radiation_monochromator graphite
_diffrn_radiation_source 'fine-focus sealed tube'
_diffrn_radiation_type MoK\a
_diffrn_radiation_wavelength 0.71073
_diffrn_reflns_av_R_equivalents 0.0723
_diffrn_reflns_av_sigmaI/netI 0.0549
_diffrn_reflns_limit_h_max 22
_diffrn_reflns_limit_h_min -22
_diffrn_reflns_limit_k_max 26
_diffrn_reflns_limit_k_min -26
_diffrn_reflns_limit_l_max 18
_diffrn_reflns_limit_l_min -18
_diffrn_reflns_number 28603
_diffrn_reflns_theta_full 27.47
_diffrn_reflns_theta_max 27.47
_diffrn_reflns_theta_min 1.49
_exptl_absorpt_coefficient_mu 14.152
_exptl_absorpt_correction_T_max 0.692
_exptl_absorpt_correction_T_min 0.317
_exptl_absorpt_correction_type multi-scan
_exptl_absorpt_process_details SADABS
_exptl_crystal_colour yellow
_exptl_crystal_density_diffrn 2.890
_exptl_crystal_density_meas ?
_exptl_crystal_density_method 'not measured'
_exptl_crystal_description flake
_exptl_crystal_F_000 3738
_exptl_crystal_size_max 0.084
_exptl_crystal_size_mid 0.076
_exptl_crystal_size_min 0.026
_refine_diff_density_max 3.897
_refine_diff_density_min -2.268
_refine_diff_density_rms 0.334
_refine_ls_extinction_method none
_refine_ls_goodness_of_fit_ref 1.163
_refine_ls_matrix_type full
_refine_ls_number_parameters 167
_refine_ls_number_reflns 5654
_refine_ls_number_restraints 0
_refine_ls_restrained_S_all 1.163
_refine_ls_R_factor_all 0.0767
_refine_ls_R_factor_gt 0.0496
_refine_ls_shift/su_max 0.001
_refine_ls_shift/su_mean 0.000
_refine_ls_structure_factor_coef Fsqd
_refine_ls_weighting_details 'calc w=1/[\s^2^(Fo^2^)+(0.1000P)^2^+0.0000P] where P=(Fo^2^+2Fc^2^)/3'
_refine_ls_weighting_scheme calc
_refine_ls_wR_factor_gt 0.1633
_refine_ls_wR_factor_ref 0.1822
_reflns_number_gt 3974
_reflns_number_total 5654
_reflns_threshold_expression >2sigma(I)
_cod_data_source_file ic5018906_si_002.cif
_cod_data_source_block compound1
_cod_depositor_comments
;
The following automatic conversions were performed:

'_symmetry_cell_setting' value 'Monoclinic' changed to 'monoclinic'
according to
/home/saulius/struct/COD-crude-data--automatic-downloads/rss-feeds/ACS/lib/dictionaries/cif_core.dic
dictionary named 'cif_core.dic' version 2.4.2 from 2011-04-26.

Automatic conversion script
Id: cif_fix_values 2827 2014-09-09 07:05:25Z andrius 

The following automatic conversions were performed:

'_exptl_crystal_density_meas' value 'n/a' was changed to '?' - the
value is perceived as not measured.

Automatic conversion script
Id: cif_fix_values 3008 2015-01-20 13:52:24Z robertas 
;
_cod_original_cell_volume 4812.2(11)
_cod_original_sg_symbol_H-M C2/m
_cod_database_code 4341409

loop_
_symmetry_equiv_pos_as_xyz
'x, y, z'
'-x, y, -z'
'x+1/2, y+1/2, z'
'-x+1/2, y+1/2, -z'
'-x, -y, -z'
'x, -y, z'
'-x+1/2, -y+1/2, -z'
'x+1/2, -y+1/2, z'

loop_
_atom_site_label
_atom_site_type_symbol
_atom_site_fract_x
_atom_site_fract_y
_atom_site_fract_z
_atom_site_U_iso_or_equiv
_atom_site_adp_type
_atom_site_occupancy
_atom_site_symmetry_multiplicity
_atom_site_calc_flag
_atom_site_refinement_flags
U1 U 0.37777(3) 0.39572(2) 0.12472(3) 0.01357(16) Uani 1 1 d .
U2 U 0.58954(3) 0.39678(2) 0.35255(3) 0.01620(16) Uani 1 1 d .
K1 K 0.6067(2) 0.5000 0.6059(3) 0.0234(15) Uiso 0.969(18) 2 d SP
K2 K 0.4002(2) 0.5000 -0.0898(3) 0.0198(13) Uiso 1.001(17) 2 d SP
K3 K 0.4008(2) 0.2889(2) 0.3815(3) 0.0425(14) Uiso 0.917(13) 1 d P
K4 K 0.1971(3) 0.5000 0.1985(4) 0.0336(16) Uiso 0.946(15) 2 d SP
K5 K -0.1724(3) 0.4882(4) 0.0772(4) 0.029(2) Uiso 0.432(9) 1 d P
K6 K 0.5763(3) 0.1637(2) 0.3336(3) 0.0333(15) Uiso 0.746(11) 1 d P
Na1 Na 0.0000 0.5000 0.0000 0.041(3) Uiso 1 4 d S
O1 O 0.3093(7) 0.5000 0.0771(8) 0.017(2) Uiso 1 2 d S
O2 O 0.5500(6) 0.5000 0.3939(8) 0.015(2) Uiso 1 2 d S
O3 O 0.4726(5) 0.3394(4) 0.2574(6) 0.0195(18) Uiso 1 1 d .
O4 O 0.3104(5) 0.3870(4) -0.0502(7) 0.022(2) Uiso 1 1 d .
O5 O 0.3531(7) 0.5000 0.1815(8) 0.018(3) Uiso 1 2 d S
O6 O 0.4598(5) 0.4256(4) 0.0817(6) 0.0175(17) Uiso 1 1 d .
O7 O 0.4515(5) 0.4058(4) 0.2897(6) 0.0192(19) Uiso 1 1 d .
O8 O 0.3846(5) 0.2860(4) 0.0722(6) 0.0179(18) Uiso 1 1 d .
O9 O 0.6383(6) 0.5000 0.4319(8) 0.016(2) Uiso 1 2 d S
O10 O 0.6110(5) 0.4255(4) 0.2434(6) 0.0192(18) Uiso 1 1 d .
O11 O 0.7300(6) 0.3829(5) 0.4302(7) 0.033(2) Uiso 1 1 d .
O12 O 0.1074(5) 0.4237(5) 0.0489(7) 0.029(2) Uiso 1 1 d .
O13 O 0.2945(5) 0.3663(4) 0.1636(6) 0.0216(19) Uiso 1 1 d .
O14 O 0.5737(5) 0.3656(4) 0.4640(7) 0.028(2) Uiso 1 1 d .
O15 O 0.7433(6) 0.2214(5) 0.3572(8) 0.044(3) Uiso 1 1 d .
O16 O 0.2560(7) 0.4158(6) 0.3582(8) 0.045(3) Uiso 1 1 d .
O17 O 0.5862(6) 0.1564(5) 0.1522(8) 0.039(3) Uiso 1 1 d .
O18 O 0.6402(5) 0.2902(4) 0.3307(6) 0.026(2) Uiso 1 1 d .
O19 O -0.2340(6) 0.6481(5) 0.1916(8) 0.042(3) Uiso 1 1 d .
O20 O 0.3394(7) 0.1822(5) 0.4622(8) 0.046(3) Uiso 1 1 d .
O21 O 0.4190(7) 0.2006(6) 0.2447(8) 0.052(3) Uiso 1 1 d .
O22 O 0.5000 0.1919(12) 0.5000 0.106(8) Uiso 1 2 d S
O23 O -0.2339(15) 0.5000 0.2373(18) 0.097(7) Uiso 1 2 d S
O24 O 0.8180(16) 0.5000 0.4595(19) 0.111(9) Uiso 1 2 d S
N1 N 0.3898(6) 0.2567(5) -0.0173(7) 0.015(2) Uiso 1 1 d .
C1 C 0.3157(7) 0.2715(6) -0.0990(9) 0.018(3) Uiso 1 1 d .
C2 C 0.4623(7) 0.2856(6) -0.0429(9) 0.019(3) Uiso 1 1 d .
C3 C 0.3967(7) 0.1841(6) 0.0065(9) 0.019(3) Uiso 1 1 d .
C4 C -0.2848(7) 0.6580(6) 0.1126(9) 0.018(3) Uiso 1 1 d .
C5 C 0.1005(7) 0.3640(6) 0.0739(9) 0.019(3) Uiso 1 1 d .
C6 C 0.7121(8) 0.2752(7) 0.3632(10) 0.031(3) Uiso 1 1 d .
C7 C 0.2680(9) 0.1702(7) 0.4226(11) 0.032(3) Uiso 1 1 d .

loop_
_atom_site_aniso_label
_atom_site_aniso_U_11
_atom_site_aniso_U_22
_atom_site_aniso_U_33
_atom_site_aniso_U_23
_atom_site_aniso_U_13
_atom_site_aniso_U_12
U1 0.0146(3) 0.0108(2) 0.0155(3) 0.00024(16) 0.00449(19) -0.00049(16)
U2 0.0183(3) 0.0144(3) 0.0150(3) 0.00222(17) 0.00322(19) 0.00187(17)

loop_
_atom_type_symbol
_atom_type_description
_atom_type_scat_dispersion_real
_atom_type_scat_dispersion_imag
_atom_type_scat_source
O O 0.0106 0.0060 'International Tables Vol C Tables 4.2.6.8 and 6.1.1.4'
U U -9.6767 9.6646 'International Tables Vol C Tables 4.2.6.8 and 6.1.1.4'
K K 0.2009 0.2494 'International Tables Vol C Tables 4.2.6.8 and 6.1.1.4'
Na Na 0.0362 0.0249 'International Tables Vol C Tables 4.2.6.8 and 6.1.1.4'
N N 0.0061 0.0033 'International Tables Vol C Tables 4.2.6.8 and 6.1.1.4'
C C 0.0033 0.0016 'International Tables Vol C Tables 4.2.6.8 and 6.1.1.4'

loop_
_geom_angle_atom_site_label_1
_geom_angle_atom_site_label_2
_geom_angle_atom_site_label_3
_geom_angle
_geom_angle_site_symmetry_1
_geom_angle_site_symmetry_3
O13 U1 O6 178.2(4) . .
O13 U1 O5 87.0(4) . .
O6 U1 O5 93.3(4) . .
O13 U1 O7 88.8(3) . .
O6 U1 O7 92.9(3) . .
O5 U1 O7 71.2(3) . .
O13 U1 O8 84.6(3) . .
O6 U1 O8 95.1(3) . .
O5 U1 O8 171.5(3) . .
O7 U1 O8 109.8(3) . .
O13 U1 O3 92.1(3) . .
O6 U1 O3 89.5(3) . .
O5 U1 O3 107.8(3) . .
O7 U1 O3 36.7(3) . .
O8 U1 O3 73.7(3) . .
O13 U1 O1 89.8(4) . .
O6 U1 O1 89.3(4) . .
O5 U1 O1 35.8(4) . .
O7 U1 O1 106.9(3) . .
O8 U1 O1 142.7(3) . .
O3 U1 O1 143.4(3) . .
O13 U1 O4 95.5(3) . .
O6 U1 O4 82.8(3) . .
O5 U1 O4 109.6(3) . .
O7 U1 O4 175.7(3) . .
O8 U1 O4 70.1(3) . .
O3 U1 O4 142.1(3) . .
O1 U1 O4 73.8(3) . .
O13 U1 K2 134.8(3) . .
O6 U1 K2 43.6(3) . .
O5 U1 K2 81.4(3) . .
O7 U1 K2 127.1(2) . .
O8 U1 K2 103.79(19) . .
O3 U1 K2 133.1(2) . .
O1 U1 K2 56.7(3) . .
O4 U1 K2 49.6(2) . .
O13 U1 K4 49.7(3) . .
O6 U1 K4 130.0(3) . .
O5 U1 K4 39.7(3) . .
O7 U1 K4 86.6(2) . .
O8 U1 K4 131.86(19) . .
O3 U1 K4 116.0(2) . .
O1 U1 K4 44.2(3) . .
O4 U1 K4 96.7(2) . .
K2 U1 K4 100.36(7) . .
O13 U1 K3 56.1(3) . .
O6 U1 K3 125.5(3) . .
O5 U1 K3 98.3(3) . .
O7 U1 K3 43.6(2) . .
O8 U1 K3 77.9(2) . .
O3 U1 K3 36.3(2) . .
O1 U1 K3 127.8(3) . .
O4 U1 K3 139.3(2) . .
K2 U1 K3 168.84(8) . .
K4 U1 K3 86.05(8) . .
O13 U1 K1 74.9(3) . 5_666
O6 U1 K1 106.4(3) . 5_666
O5 U1 K1 39.2(3) . 5_666
O7 U1 K1 35.8(2) . 5_666
O8 U1 K1 138.25(19) . 5_666
O3 U1 K1 71.2(2) . 5_666
O1 U1 K1 74.1(3) . 5_666
O4 U1 K1 146.4(2) . 5_666
K2 U1 K1 116.58(4) . 5_666
K4 U1 K1 52.38(8) . 5_666
K3 U1 K1 60.40(6) . 5_666
O10 U2 O14 176.6(4) . .
O10 U2 O7 95.1(3) . .
O14 U2 O7 88.1(4) . .
O10 U2 O2 94.6(4) . .
O14 U2 O2 87.7(4) . .
O7 U2 O2 71.2(3) . .
O10 U2 O18 90.1(3) . .
O14 U2 O18 87.4(4) . .
O7 U2 O18 113.8(3) . .
O2 U2 O18 172.9(3) . .
O10 U2 O11 90.0(3) . .
O14 U2 O11 86.8(4) . .
O7 U2 O11 174.8(3) . .
O2 U2 O11 109.0(4) . .
O18 U2 O11 65.6(3) . .
O10 U2 O3 91.1(3) . .
O14 U2 O3 90.7(3) . .
O7 U2 O3 37.0(3) . .
O2 U2 O3 108.2(3) . .
O18 U2 O3 77.1(3) . .
O11 U2 O3 142.6(3) . .
O10 U2 O9 89.7(4) . .
O14 U2 O9 90.6(4) . .
O7 U2 O9 107.5(3) . .
O2 U2 O9 36.4(4) . .
O18 U2 O9 138.6(3) . .
O11 U2 O9 73.0(3) . .
O3 U2 O9 144.4(3) . .
O10 U2 K3 129.4(3) . .
O14 U2 K3 52.5(3) . .
O7 U2 K3 45.7(2) . .
O2 U2 K3 98.6(2) . .
O18 U2 K3 82.5(2) . .
O11 U2 K3 129.8(2) . .
O3 U2 K3 38.5(2) . .
O9 U2 K3 127.2(3) . .
O10 U2 K1 128.1(3) . .
O14 U2 K1 52.6(3) . .
O7 U2 K1 96.2(2) . .
O2 U2 K1 43.5(3) . .
O18 U2 K1 129.6(2) . .
O11 U2 K1 81.0(2) . .
O3 U2 K1 125.4(2) . .
O9 U2 K1 38.7(2) . .
K3 U2 K1 92.38(7) . .
O10 U2 K1 110.0(3) . 5_666
O14 U2 K1 73.4(3) . 5_666
O7 U2 K1 38.5(2) . 5_666
O2 U2 K1 37.3(2) . 5_666
O18 U2 K1 144.8(2) . 5_666
O11 U2 K1 139.5(2) . 5_666
O3 U2 K1 74.0(2) . 5_666
O9 U2 K1 72.3(2) . 5_666
K3 U2 K1 62.35(7) . 5_666
K1 U2 K1 58.74(10) . 5_666
O10 U2 K2 13.2(3) . 5_665
O14 U2 K2 169.9(3) . 5_665
O7 U2 K2 85.5(2) . 5_665
O2 U2 K2 82.8(2) . 5_665
O18 U2 K2 102.4(2) . 5_665
O11 U2 K2 99.6(2) . 5_665
O3 U2 K2 88.9(2) . 5_665
O9 U2 K2 83.9(2) . 5_665
K3 U2 K2 125.42(7) . 5_665
K1 U2 K2 120.33(4) . 5_665
K1 U2 K2 96.81(6) 5_666 5_665
O9 K1 O2 117.9(4) . 5_666
O9 K1 O7 134.1(2) . 5_666
O2 K1 O7 58.8(2) 5_666 5_666
O9 K1 O7 134.1(2) . 2_656
O2 K1 O7 58.8(2) 5_666 2_656
O7 K1 O7 86.5(4) 5_666 2_656
O9 K1 O16 77.6(3) . 5_666
O2 K1 O16 141.7(2) 5_666 5_666
O7 K1 O16 84.9(3) 5_666 5_666
O7 K1 O16 136.5(3) 2_656 5_666
O9 K1 O16 77.6(3) . 2_656
O2 K1 O16 141.7(2) 5_666 2_656
O7 K1 O16 136.5(3) 5_666 2_656
O7 K1 O16 84.9(3) 2_656 2_656
O16 K1 O16 73.0(5) 5_666 2_656
O9 K1 O2 30.4(3) . .
O2 K1 O2 87.5(3) 5_666 .
O7 K1 O2 119.3(2) 5_666 .
O7 K1 O2 119.3(2) 2_656 .
O16 K1 O2 101.9(3) 5_666 .
O16 K1 O2 101.9(3) 2_656 .
O9 K1 O5 155.3(4) . 5_666
O2 K1 O5 86.7(3) 5_666 5_666
O7 K1 O5 57.2(2) 5_666 5_666
O7 K1 O5 57.2(2) 2_656 5_666
O16 K1 O5 82.7(3) 5_666 5_666
O16 K1 O5 82.7(3) 2_656 5_666
O2 K1 O5 174.3(3) . 5_666
O9 K1 O14 59.06(18) . .
O2 K1 O14 90.1(2) 5_666 .
O7 K1 O14 148.9(3) 5_666 .
O7 K1 O14 75.0(2) 2_656 .
O16 K1 O14 125.7(3) 5_666 .
O16 K1 O14 67.4(3) 2_656 .
O2 K1 O14 54.49(17) . .
O5 K1 O14 125.48(16) 5_666 .
O9 K1 O14 59.06(18) . 6_565
O2 K1 O14 90.1(2) 5_666 6_565
O7 K1 O14 75.0(2) 5_666 6_565
O7 K1 O14 148.9(3) 2_656 6_565
O16 K1 O14 67.4(3) 5_666 6_565
O16 K1 O14 125.7(3) 2_656 6_565
O2 K1 O14 54.49(16) . 6_565
O5 K1 O14 125.48(16) 5_666 6_565
O14 K1 O14 108.9(3) . 6_565
O9 K1 K4 107.7(3) . 5_666
O2 K1 K4 134.4(3) 5_666 5_666
O7 K1 K4 89.8(2) 5_666 5_666
O7 K1 K4 89.8(2) 2_656 5_666
O16 K1 K4 47.7(2) 5_666 5_666
O16 K1 K4 47.7(2) 2_656 5_666
O2 K1 K4 138.0(3) . 5_666
O5 K1 K4 47.7(2) 5_666 5_666
O14 K1 K4 114.49(18) . 5_666
O14 K1 K4 114.49(18) 6_565 5_666
O9 K1 K1 72.5(3) . 5_666
O2 K1 K1 45.4(2) 5_666 5_666
O7 K1 K1 90.1(2) 5_666 5_666
O7 K1 K1 90.1(2) 2_656 5_666
O16 K1 K1 132.4(3) 5_666 5_666
O16 K1 K1 132.4(3) 2_656 5_666
O2 K1 K1 42.1(2) . 5_666
O5 K1 K1 132.2(3) 5_666 5_666
O14 K1 K1 65.58(17) . 5_666
O14 K1 K1 65.58(17) 6_565 5_666
K4 K1 K1 179.84(18) 5_666 5_666
O10 K2 O10 70.2(4) 2_655 5_665
O10 K2 O6 163.3(3) 2_655 6_565
O10 K2 O6 110.0(2) 5_665 6_565
O10 K2 O6 110.0(2) 2_655 .
O10 K2 O6 163.3(3) 5_665 .
O6 K2 O6 64.8(3) 6_565 .
O10 K2 O6 101.4(3) 2_655 5_665
O10 K2 O6 65.7(3) 5_665 5_665
O6 K2 O6 65.2(3) 6_565 5_665
O6 K2 O6 98.5(2) . 5_665
O10 K2 O6 65.7(3) 2_655 2_655
O10 K2 O6 101.4(3) 5_665 2_655
O6 K2 O6 98.5(2) 6_565 2_655
O6 K2 O6 65.2(3) . 2_655
O6 K2 O6 63.9(3) 5_665 2_655
O10 K2 O4 78.2(2) 2_655 .
O10 K2 O4 134.1(3) 5_665 .
O6 K2 O4 109.7(3) 6_565 .
O6 K2 O4 59.8(2) . .
O6 K2 O4 155.5(3) 5_665 .
O6 K2 O4 94.6(2) 2_655 .
O10 K2 O4 134.1(3) 2_655 6_565
O10 K2 O4 78.2(2) 5_665 6_565
O6 K2 O4 59.8(2) 6_565 6_565
O6 K2 O4 109.7(3) . 6_565
O6 K2 O4 94.6(2) 5_665 6_565
O6 K2 O4 155.5(3) 2_655 6_565
O4 K2 O4 103.2(4) . 6_565
O10 K2 O23 66.1(4) 2_655 5_565
O10 K2 O23 66.1(4) 5_665 5_565
O6 K2 O23 130.0(4) 6_565 5_565
O6 K2 O23 130.0(4) . 5_565
O6 K2 O23 131.6(4) 5_665 5_565
O6 K2 O23 131.6(4) 2_655 5_565
O4 K2 O23 71.2(3) . 5_565
O4 K2 O23 71.2(3) 6_565 5_565
O10 K2 O1 133.2(2) 2_655 .
O10 K2 O1 133.2(2) 5_665 .
O6 K2 O1 59.5(2) 6_565 .
O6 K2 O1 59.5(2) . .
O6 K2 O1 124.6(2) 5_665 .
O6 K2 O1 124.6(2) 2_655 .
O4 K2 O1 56.70(19) . .
O4 K2 O1 56.70(19) 6_565 .
O23 K2 O1 86.5(5) 5_565 .
O10 K2 K2 114.4(2) 2_655 5_665
O10 K2 K2 114.4(2) 5_665 5_665
O6 K2 K2 49.62(18) 6_565 5_665
O6 K2 K2 49.62(18) . 5_665
O6 K2 K2 48.84(18) 5_665 5_665
O6 K2 K2 48.84(18) 2_655 5_665
O4 K2 K2 108.5(2) . 5_665
O4 K2 K2 108.5(2) 6_565 5_665
O23 K2 K2 179.4(5) 5_565 5_665
O1 K2 K2 93.0(2) . 5_665
O10 K2 U1 170.1(2) 2_655 6_565
O10 K2 U1 110.60(18) 5_665 6_565
O6 K2 U1 26.45(16) 6_565 6_565
O6 K2 U1 72.23(18) . 6_565
O6 K2 U1 87.57(17) 5_665 6_565
O6 K2 U1 122.7(2) 2_655 6_565
O4 K2 U1 95.39(19) . 6_565
O4 K2 U1 39.67(18) 6_565 6_565
O23 K2 U1 104.9(4) 5_565 6_565
O1 K2 U1 39.04(10) . 6_565
K2 K2 U1 74.64(10) 5_665 6_565
O14 K3 O3 109.5(3) 2_656 .
O14 K3 O15 94.4(3) 2_656 8_455
O3 K3 O15 127.3(3) . 8_455
O14 K3 O21 163.7(3) 2_656 .
O3 K3 O21 66.5(3) . .
O15 K3 O21 100.4(4) 8_455 .
O14 K3 O20 95.9(3) 2_656 .
O3 K3 O20 151.9(3) . .
O15 K3 O20 59.7(3) 8_455 .
O21 K3 O20 85.8(4) . .
O14 K3 O22 88.8(4) 2_656 .
O3 K3 O22 110.0(2) . .
O15 K3 O22 117.0(3) 8_455 .
O21 K3 O22 78.4(4) . .
O20 K3 O22 57.4(3) . .
O14 K3 O7 84.2(3) 2_656 .
O3 K3 O7 30.4(2) . .
O15 K3 O7 115.4(3) 8_455 .
O21 K3 O7 95.5(3) . .
O20 K3 O7 175.1(3) . .
O22 K3 O7 127.5(3) . .
O14 K3 O14 60.2(3) 2_656 .
O3 K3 O14 59.9(2) . .
O15 K3 O14 152.1(3) 8_455 .
O21 K3 O14 106.4(3) . .
O20 K3 O14 129.4(3) . .
O22 K3 O14 76.8(4) . .
O7 K3 O14 54.8(2) . .
O14 K3 C6 102.3(3) 2_656 8_455
O3 K3 C6 135.3(3) . 8_455
O15 K3 C6 17.6(3) 8_455 8_455
O21 K3 C6 90.1(3) . 8_455
O20 K3 C6 43.8(3) . 8_455
O22 K3 C6 101.0(4) . 8_455
O7 K3 C6 131.3(3) . 8_455
O14 K3 C6 162.3(3) . 8_455
O14 K3 C7 103.1(3) 2_656 .
O3 K3 C7 147.0(3) . .
O15 K3 C7 42.7(3) 8_455 .
O21 K3 C7 83.6(3) . .
O20 K3 C7 18.7(3) . .
O22 K3 C7 75.3(4) . .
O7 K3 C7 156.6(3) . .
O14 K3 C7 147.7(3) . .
C6 K3 C7 25.8(3) 8_455 .
O14 K3 U2 79.6(2) 2_656 .
O3 K3 U2 34.36(18) . .
O15 K3 U2 149.2(3) 8_455 .
O21 K3 U2 90.9(3) . .
O20 K3 U2 150.6(3) . .
O22 K3 U2 93.3(3) . .
O7 K3 U2 34.27(17) . .
O14 K3 U2 25.73(16) . .
C6 K3 U2 165.5(3) 8_455 .
C7 K3 U2 168.1(3) . .
O14 K3 K3 53.5(2) 2_656 2_656
O3 K3 K3 95.9(2) . 2_656
O15 K3 K3 134.6(3) 8_455 2_656
O21 K3 K3 110.4(3) . 2_656
O20 K3 K3 89.6(3) . 2_656
O22 K3 K3 43.8(4) . 2_656
O7 K3 K3 94.4(2) . 2_656
O14 K3 K3 39.88(17) . 2_656
C6 K3 K3 128.5(3) 8_455 2_656
C7 K3 K3 107.8(3) . 2_656
U2 K3 K3 64.25(8) . 2_656
O12 K4 O12 68.7(4) . 6_565
O12 K4 O16 167.3(3) . 6_565
O12 K4 O16 106.8(3) 6_565 6_565
O12 K4 O16 106.8(3) . .
O12 K4 O16 167.3(4) 6_565 .
O16 K4 O16 75.1(5) 6_565 .
O12 K4 O5 106.6(3) . .
O12 K4 O5 106.6(3) 6_565 .
O16 K4 O5 86.0(3) 6_565 .
O16 K4 O5 86.0(3) . .
O12 K4 O1 82.5(3) . .
O12 K4 O1 82.5(3) 6_565 .
O16 K4 O1 109.0(3) 6_565 .
O16 K4 O1 109.0(3) . .
O5 K4 O1 29.3(3) . .
O12 K4 O13 123.2(3) . 6_565
O12 K4 O13 68.0(3) 6_565 6_565
O16 K4 O13 62.6(3) 6_565 6_565
O16 K4 O13 122.4(3) . 6_565
O5 K4 O13 55.47(16) . 6_565
O1 K4 O13 57.18(17) . 6_565
O12 K4 O13 68.0(2) . .
O12 K4 O13 123.2(3) 6_565 .
O16 K4 O13 122.4(3) 6_565 .
O16 K4 O13 62.6(3) . .
O5 K4 O13 55.47(16) . .
O1 K4 O13 57.18(17) . .
O13 K4 O13 109.8(3) 6_565 .
O12 K4 C5 19.9(3) . .
O12 K4 C5 87.7(3) 6_565 .
O16 K4 C5 156.9(3) 6_565 .
O16 K4 C5 86.9(3) . .
O5 K4 C5 107.5(3) . .
O1 K4 C5 90.3(3) . .
O13 K4 C5 140.6(3) 6_565 .
O13 K4 C5 57.7(3) . .
O12 K4 C5 87.7(3) . 6_565
O12 K4 C5 19.9(3) 6_565 6_565
O16 K4 C5 86.9(3) 6_565 6_565
O16 K4 C5 156.9(3) . 6_565
O5 K4 C5 107.5(3) . 6_565
O1 K4 C5 90.3(3) . 6_565
O13 K4 C5 57.7(3) 6_565 6_565
O13 K4 C5 140.6(3) . 6_565
C5 K4 C5 106.0(4) . 6_565
O12 K4 K1 141.1(2) . 5_666
O12 K4 K1 141.1(2) 6_565 5_666
O16 K4 K1 49.3(2) 6_565 5_666
O16 K4 K1 49.3(2) . 5_666
O5 K4 K1 50.3(3) . 5_666
O1 K4 K1 79.6(3) . 5_666
O13 K4 K1 73.32(17) 6_565 5_666
O13 K4 K1 73.32(17) . 5_666
C5 K4 K1 126.4(2) . 5_666
C5 K4 K1 126.4(2) 6_565 5_666
O12 K4 Na1 38.7(2) . .
O12 K4 Na1 38.7(2) 6_565 .
O16 K4 Na1 131.0(3) 6_565 .
O16 K4 Na1 131.0(3) . .
O5 K4 Na1 129.3(3) . .
O1 K4 Na1 100.0(3) . .
O13 K4 Na1 106.48(18) 6_565 .
O13 K4 Na1 106.48(18) . .
C5 K4 Na1 53.6(2) . .
C5 K4 Na1 53.6(2) 6_565 .
K1 K4 Na1 179.62(15) 5_666 .
K5 K5 O12 118.7(2) 6_565 2
K5 K5 O1 85.02(15) 6_565 5_565
O12 K5 O1 86.7(3) 2 5_565
K5 K5 O23 85.08(16) 6_565 .
O12 K5 O23 155.7(4) 2 .
O1 K5 O23 101.4(6) 5_565 .
K5 K5 O12 53.2(2) 6_565 5_565
O12 K5 O12 65.5(4) 2 5_565
O1 K5 O12 81.8(3) 5_565 5_565
O23 K5 O12 138.0(3) . 5_565
K5 K5 O4 131.3(2) 6_565 2
O12 K5 O4 93.2(3) 2 2
O1 K5 O4 59.5(2) 5_565 2
O23 K5 O4 72.1(4) . 2
O12 K5 O4 137.4(3) 5_565 2
K5 K5 Na1 86.07(12) 6_565 .
O12 K5 Na1 42.7(2) 2 .
O1 K5 Na1 111.7(3) 5_565 .
O23 K5 Na1 144.8(5) . .
O12 K5 Na1 42.13(19) 5_565 .
O4 K5 Na1 135.6(3) 2 .
K5 K5 K4 86.43(11) 6_565 5_565
O12 K5 K4 45.4(2) 2 5_565
O1 K5 K4 50.0(3) 5_565 5_565
O23 K5 K4 150.9(5) . 5_565
O12 K5 K4 45.1(2) 5_565 5_565
O4 K5 K4 93.3(2) 2 5_565
Na1 K5 K4 61.87(11) . 5_565
K5 K5 K2 86.59(10) 6_565 5_565
O12 K5 K2 131.2(3) 2 5_565
O1 K5 K2 52.5(3) 5_565 5_565
O23 K5 K2 49.2(5) . 5_565
O12 K5 K2 122.7(3) 5_565 5_565
O4 K5 K2 45.94(17) 2 5_565
Na1 K5 K2 163.13(19) . 5_565
K4 K5 K2 102.52(16) 5_565 5_565
K5 K5 U1 115.56(9) 6_565 2
O12 K5 U1 76.9(2) 2 2
O1 K5 U1 30.95(9) 5_565 2
O23 K5 U1 98.2(5) . 2
O12 K5 U1 103.9(2) 5_565 2
O4 K5 U1 33.48(18) 2 2
Na1 K5 U1 116.30(15) . 2
K4 K5 U1 60.98(10) 5_565 2
K2 K5 U1 54.32(9) 5_565 2
K5 K5 U1 58.99(9) 6_565 5_565
O12 K5 U1 103.2(3) 2 5_565
O1 K5 U1 26.48(9) 5_565 5_565
O23 K5 U1 93.3(5) . 5_565
O12 K5 U1 71.0(2) 5_565 5_565
O4 K5 U1 79.5(2) 2 5_565
Na1 K5 U1 110.95(15) . 5_565
K4 K5 U1 58.76(10) 5_565 5_565
K2 K5 U1 52.47(8) 5_565 5_565
U1 K5 U1 56.57(7) 2 5_565
O17 K6 O21 84.2(3) . .
O17 K6 O18 84.2(3) . .
O21 K6 O18 95.4(3) . .
O17 K6 O20 146.9(4) . 2_656
O21 K6 O20 125.4(4) . 2_656
O18 K6 O20 78.8(3) . 2_656
O17 K6 O15 78.7(3) . .
O21 K6 O15 137.1(4) . .
O18 K6 O15 44.2(3) . .
O20 K6 O15 69.2(3) 2_656 .
O17 K6 O22 157.6(3) . .
O21 K6 O22 73.5(3) . .
O18 K6 O22 96.0(5) . .
O20 K6 O22 53.7(2) 2_656 .
O15 K6 O22 116.7(3) . .
O17 K6 C6 85.2(4) . .
O21 K6 C6 117.9(4) . .
O18 K6 C6 22.6(3) . .
O20 K6 C6 68.4(3) 2_656 .
O15 K6 C6 22.5(3) . .
O22 K6 C6 103.5(4) . .
O17 K6 K3 116.7(3) . .
O21 K6 K3 40.3(2) . .
O18 K6 K3 76.2(2) . .
O20 K6 K3 86.7(2) 2_656 .
O15 K6 K3 118.0(2) . .
O22 K6 K3 42.8(3) . .
C6 K6 K3 95.8(3) . .
O17 K6 K4 52.3(2) . 3_545
O21 K6 K4 120.6(3) . 3_545
O18 K6 K4 114.7(2) . 3_545
O20 K6 K4 110.6(3) 2_656 3_545
O15 K6 K4 77.7(2) . 3_545
O22 K6 K4 143.0(5) . 3_545
C6 K6 K4 98.7(3) . 3_545
K3 K6 K4 160.63(14) . 3_545
O17 K6 K3 149.5(3) . 2_656
O21 K6 K3 94.6(3) . 2_656
O18 K6 K3 65.5(2) . 2_656
O20 K6 K3 33.5(2) 2_656 2_656
O15 K6 K3 81.8(2) . 2_656
O22 K6 K3 35.5(3) . 2_656
C6 K6 K3 68.4(3) . 2_656
K3 K6 K3 54.46(10) . 2_656
K4 K6 K3 143.85(13) 3_545 2_656
O12 Na1 O12 81.1(4) . 6_565
O12 Na1 O12 98.9(4) . 2
O12 Na1 O12 180.000(1) 6_565 2
O12 Na1 O12 180.0(3) . 5_565
O12 Na1 O12 98.9(4) 6_565 5_565
O12 Na1 O12 81.1(4) 2 5_565
O12 Na1 K5 122.8(2) . .
O12 Na1 K5 129.1(2) 6_565 .
O12 Na1 K5 50.9(2) 2 .
O12 Na1 K5 57.2(2) 5_565 .
O12 Na1 K5 57.2(2) . 5_565
O12 Na1 K5 50.9(2) 6_565 5_565
O12 Na1 K5 129.1(2) 2 5_565
O12 Na1 K5 122.8(2) 5_565 5_565
K5 Na1 K5 180.0 . 5_565
O12 Na1 K5 50.9(2) . 2
O12 Na1 K5 57.2(2) 6_565 2
O12 Na1 K5 122.8(2) 2 2
O12 Na1 K5 129.1(2) 5_565 2
K5 Na1 K5 172.1(2) . 2
K5 Na1 K5 7.9(2) 5_565 2
O12 Na1 K5 129.1(2) . 6_565
O12 Na1 K5 122.8(2) 6_565 6_565
O12 Na1 K5 57.2(2) 2 6_565
O12 Na1 K5 50.9(2) 5_565 6_565
K5 Na1 K5 7.9(2) . 6_565
K5 Na1 K5 172.1(2) 5_565 6_565
K5 Na1 K5 180.0 2 6_565
O12 Na1 K4 133.9(2) . 5_565
O12 Na1 K4 133.9(2) 6_565 5_565
O12 Na1 K4 46.1(2) 2 5_565
O12 Na1 K4 46.1(2) 5_565 5_565
K5 Na1 K4 63.61(12) . 5_565
K5 Na1 K4 116.39(12) 5_565 5_565
K5 Na1 K4 116.39(12) 2 5_565
K5 Na1 K4 63.61(12) 6_565 5_565
O12 Na1 K4 46.1(2) . .
O12 Na1 K4 46.1(2) 6_565 .
O12 Na1 K4 133.9(2) 2 .
O12 Na1 K4 133.9(2) 5_565 .
K5 Na1 K4 116.39(12) . .
K5 Na1 K4 63.61(12) 5_565 .
K5 Na1 K4 63.61(12) 2 .
K5 Na1 K4 116.39(12) 6_565 .
K4 Na1 K4 180.0 5_565 .
O5 O1 U1 69.1(3) . 6_565
O5 O1 U1 69.1(3) . .
U1 O1 U1 121.0(5) 6_565 .
O5 O1 K5 153.1(8) . 2
U1 O1 K5 123.0(3) 6_565 2
U1 O1 K5 113.2(3) . 2
O5 O1 K5 153.1(8) . 5_565
U1 O1 K5 113.2(3) 6_565 5_565
U1 O1 K5 123.0(3) . 5_565
K5 O1 K5 10.0(3) 2 5_565
O5 O1 K4 69.3(6) . .
U1 O1 K4 101.0(3) 6_565 .
U1 O1 K4 101.0(3) . .
K5 O1 K4 84.3(3) 2 .
K5 O1 K4 84.3(3) 5_565 .
O5 O1 K2 121.8(7) . .
U1 O1 K2 84.3(3) 6_565 .
U1 O1 K2 84.3(3) . .
K5 O1 K2 84.6(3) 2 .
K5 O1 K2 84.6(3) 5_565 .
K4 O1 K2 168.8(4) . .
O9 O2 U2 75.0(3) . 6_565
O9 O2 U2 75.0(3) . .
U2 O2 U2 127.6(5) 6_565 .
O9 O2 K1 159.3(8) . 5_666
U2 O2 K1 111.6(3) 6_565 5_666
U2 O2 K1 111.6(3) . 5_666
O9 O2 K1 66.9(6) . .
U2 O2 K1 103.1(3) 6_565 .
U2 O2 K1 103.1(3) . .
K1 O2 K1 92.5(3) 5_666 .
O7 O3 U2 68.7(5) . .
O7 O3 U1 69.2(5) . .
U2 O3 U1 119.8(3) . .
O7 O3 K3 86.3(5) . .
U2 O3 K3 107.2(3) . .
U1 O3 K3 110.9(3) . .
C4 O4 U1 138.0(8) 5_565 .
C4 O4 K2 122.0(7) 5_565 .
U1 O4 K2 90.7(3) . .
C4 O4 K5 106.3(7) 5_565 2
U1 O4 K5 102.1(3) . 2
K2 O4 K5 84.2(2) . 2
O1 O5 U1 75.1(3) . 6_565
O1 O5 U1 75.1(3) . .
U1 O5 U1 128.4(5) 6_565 .
O1 O5 K4 81.3(6) . .
U1 O5 K4 108.0(3) 6_565 .
U1 O5 K4 108.0(3) . .
O1 O5 K1 163.4(8) . 5_666
U1 O5 K1 110.3(3) 6_565 5_666
U1 O5 K1 110.3(3) . 5_666
K4 O5 K1 82.0(3) . 5_666
U1 O6 K2 110.0(3) . .
U1 O6 K2 156.0(4) . 5_665
K2 O6 K2 81.5(2) . 5_665
O3 O7 U2 74.3(5) . .
O3 O7 U1 74.1(5) . .
U2 O7 U1 126.2(4) . .
O3 O7 K1 159.6(6) . 5_666
U2 O7 K1 110.1(3) . 5_666
U1 O7 K1 114.7(3) . 5_666
O3 O7 K3 63.3(4) . .
U2 O7 K3 100.0(3) . .
U1 O7 K3 103.1(3) . .
K1 O7 K3 96.3(3) 5_666 .
N1 O8 U1 133.9(6) . .
O2 O9 U2 68.7(3) . 6_565
O2 O9 U2 68.7(3) . .
U2 O9 U2 119.9(5) 6_565 .
O2 O9 K1 82.7(6) . .
U2 O9 K1 107.2(3) 6_565 .
U2 O9 K1 107.2(3) . .
U2 O10 K2 157.7(4) . 5_665
C7 O11 U2 122.9(9) 8 .
C5 O12 Na1 124.6(8) . .
C5 O12 K5 136.9(8) . 2
Na1 O12 K5 86.3(3) . 2
C5 O12 K4 113.3(8) . .
Na1 O12 K4 95.2(3) . .
K5 O12 K4 89.6(3) 2 .
C5 O12 K5 145.0(8) . 5_565
Na1 O12 K5 80.6(3) . 5_565
K5 O12 K5 8.1(3) 2 5_565
K4 O12 K5 84.4(3) . 5_565
U1 O13 K4 105.7(3) . .
U2 O14 K3 156.1(5) . 2_656
U2 O14 K3 101.7(4) . .
K3 O14 K3 86.6(3) 2_656 .
U2 O14 K1 102.0(4) . .
K3 O14 K1 90.7(3) 2_656 .
K3 O14 K1 125.6(3) . .
C6 O15 K3 121.1(9) . 8
C6 O15 K6 85.4(9) . .
K3 O15 K6 153.2(4) 8 .
K4 O16 K1 83.0(3) . 5_666
C5 O17 K6 162.7(9) 8 .
C6 O18 U2 123.0(9) . .
C6 O18 K6 97.7(8) . .
U2 O18 K6 131.4(4) . .
C7 O20 K3 114.7(10) . .
C7 O20 K6 126.4(10) . 2_656
K3 O20 K6 111.7(4) . 2_656
K3 O21 K6 98.6(4) . .
K3 O22 K3 92.4(7) . 2_656
K3 O22 K6 89.6(2) . .
K3 O22 K6 105.2(3) 2_656 .
K3 O22 K6 105.2(3) . 2_656
K3 O22 K6 89.6(2) 2_656 2_656
K6 O22 K6 158.8(9) . 2_656
K5 O23 K5 9.8(3) 6_565 .
K5 O23 K2 87.0(7) 6_565 5_565
K5 O23 K2 87.0(7) . 5_565
O8 N1 C1 110.6(8) . .
O8 N1 C3 102.9(8) . .
C1 N1 C3 111.4(9) . .
O8 N1 C2 108.7(8) . .
C1 N1 C2 109.0(9) . .
C3 N1 C2 114.1(9) . .
N1 C1 C4 118.7(10) . 5_565
C2 C2 N1 113.1(11) 2_655 .
N1 C3 C5 118.2(10) . 7
O19 C4 O4 123.0(12) . 5_565
O19 C4 C1 113.9(11) . 5_565
O4 C4 C1 123.1(11) 5_565 5_565
O12 C5 O17 127.3(12) . 8_455
O12 C5 C3 111.6(10) . 7
O17 C5 C3 120.8(11) 8_455 7
O12 C5 K4 46.9(6) . .
O17 C5 K4 89.7(8) 8_455 .
C3 C5 K4 141.8(8) 7 .
O15 C6 O18 127.5(14) . .
O15 C6 C7 116.5(12) . 8
O18 C6 C7 116.0(12) . 8
O15 C6 K6 72.2(8) . .
O18 C6 K6 59.7(7) . .
C7 C6 K6 153.5(9) 8 .
O15 C6 K3 41.3(7) . 8
O18 C6 K3 162.0(10) . 8
C7 C6 K3 77.9(7) 8 8
K6 C6 K3 113.3(4) . 8
O20 C7 O11 127.1(14) . 8_455
O20 C7 C6 120.2(13) . 8_455
O11 C7 C6 112.4(12) 8_455 8_455
O20 C7 K3 46.6(8) . .
O11 C7 K3 166.2(10) 8_455 .
C6 C7 K3 76.3(7) 8_455 .

loop_
_geom_bond_atom_site_label_1
_geom_bond_atom_site_label_2
_geom_bond_distance
_geom_bond_site_symmetry_2
U1 O13 1.796(8) .
U1 O6 1.812(8) .
U1 O5 2.340(5) .
U1 O7 2.347(9) .
U1 O8 2.354(8) .
U1 O3 2.414(8) .
U1 O1 2.421(6) .
U1 O4 2.442(9) .
U1 K2 3.825(3) .
U1 K4 4.164(4) .
U1 K3 4.170(4) .
U1 K1 4.321(4) 5_666
U2 O10 1.796(8) .
U2 O14 1.802(9) .
U2 O7 2.323(9) .
U2 O2 2.324(5) .
U2 O18 2.381(9) .
U2 O11 2.399(10) .
U2 O3 2.400(8) .
U2 O9 2.409(6) .
U2 K3 4.063(4) .
U2 K1 4.108(3) .
U2 K1 4.189(3) 5_666
U2 K2 4.335(3) 5_665
K1 O9 2.690(11) .
K1 O2 2.732(11) 5_666
K1 O7 2.778(9) 5_666
K1 O7 2.778(9) 2_656
K1 O16 2.861(12) 5_666
K1 O16 2.861(12) 2_656
K1 O2 2.901(11) .
K1 O5 2.911(12) 5_666
K1 O14 3.337(9) .
K1 O14 3.337(9) 6_565
K1 K4 3.747(6) 5_666
K1 K1 4.069(8) 5_666
K2 O10 2.619(9) 2_655
K2 O10 2.619(9) 5_665
K2 O6 2.806(9) 6_565
K2 O6 2.806(9) .
K2 O6 2.839(8) 5_665
K2 O6 2.839(8) 2_655
K2 O4 2.912(9) .
K2 O4 2.912(9) 6_565
K2 O23 3.06(3) 5_565
K2 O1 3.212(12) .
K2 K2 3.687(8) 5_665
K2 U1 3.825(3) 6_565
K3 O14 2.626(10) 2_656
K3 O3 2.645(9) .
K3 O15 2.676(11) 8_455
K3 O21 2.728(12) .
K3 O20 2.795(12) .
K3 O22 2.832(17) .
K3 O7 2.955(9) .
K3 O14 3.294(10) .
K3 C6 3.474(15) 8_455
K3 C7 3.496(15) .
K3 K3 4.088(8) 2_656
K4 O12 2.733(10) .
K4 O12 2.733(10) 6_565
K4 O16 2.794(12) 6_565
K4 O16 2.794(12) .
K4 O5 2.798(12) .
K4 O1 2.957(12) .
K4 O13 3.301(9) 6_565
K4 O13 3.301(9) .
K4 C5 3.441(13) .
K4 C5 3.441(13) 6_565
K4 K1 3.747(6) 5_666
K4 Na1 3.778(5) .
K5 K5 0.479(15) 6_565
K5 O12 2.714(11) 2
K5 O1 2.758(13) 5_565
K5 O23 2.79(2) .
K5 O12 2.974(11) 5_565
K5 O4 3.096(11) 2
K5 Na1 3.489(6) .
K5 K4 3.838(7) 5_565
K5 K2 4.032(7) 5_565
K5 U1 4.327(6) 2
K5 U1 4.555(6) 5_565
K6 O17 2.645(11) .
K6 O21 2.776(12) .
K6 O18 2.793(10) .
K6 O20 2.887(12) 2_656
K6 O15 3.062(11) .
K6 O22 3.084(6) .
K6 C6 3.206(15) .
K6 K4 4.625(5) 3_545
K6 K3 4.703(6) 2_656
Na1 O12 2.372(9) .
Na1 O12 2.372(9) 6_565
Na1 O12 2.372(9) 2
Na1 O12 2.372(9) 5_565
Na1 K5 3.489(6) 5_565
Na1 K5 3.489(6) 2
Na1 K5 3.489(6) 6_565
Na1 K4 3.778(5) 5_565
O1 O5 1.466(16) .
O1 U1 2.421(6) 6_565
O1 K5 2.758(13) 2
O1 K5 2.758(13) 5_565
O2 O9 1.479(15) .
O2 U2 2.324(5) 6_565
O2 K1 2.732(11) 5_666
O3 O7 1.499(11) .
O4 C4 1.261(14) 5_565
O4 K5 3.096(11) 2
O5 U1 2.340(5) 6_565
O5 K1 2.911(12) 5_666
O6 K2 2.839(8) 5_665
O7 K1 2.778(9) 5_666
O8 N1 1.432(12) .
O9 U2 2.409(6) 6_565
O10 K2 2.619(9) 5_665
O11 C7 1.281(16) 8
O12 C5 1.274(15) .
O12 K5 2.714(11) 2
O12 K5 2.974(11) 5_565
O14 K3 2.626(10) 2_656
O15 C6 1.229(17) .
O15 K3 2.676(11) 8
O16 K1 2.861(12) 5_666
O17 C5 1.278(15) 8
O18 C6 1.244(16) .
O19 C4 1.236(15) .
O20 C7 1.235(17) .
O20 K6 2.887(12) 2_656
O22 K3 2.832(17) 2_656
O22 K6 3.084(6) 2_656
O23 K5 2.79(2) 6_565
O23 K2 3.06(3) 5_565
N1 C1 1.502(15) .
N1 C3 1.504(14) .
N1 C2 1.528(15) .
C1 C4 1.516(16) 5_565
C2 C2 1.52(2) 2_655
C3 C5 1.515(17) 7
C4 O4 1.261(14) 5_565
C4 C1 1.516(16) 5_565
C5 O17 1.278(15) 8_455
C5 C3 1.515(17) 7
C6 C7 1.55(2) 8
C6 K3 3.474(15) 8
C7 O11 1.281(16) 8_455
C7 C6 1.55(2) 8_455
